data_4028725
loop_
_publ_author_name
'Jens U. Engelhart'
'Benjamin D. Lindner'
'Olena Tverskoy'
'Frank Rominger'
'Uwe H. F. Bunz'

_publ_contact_author_address
;
Institute of Organic Chemistry
University of Heidelberg
Im Neuenheimer Feld 270
D-69120 Heidelberg
Germany
;
_publ_contact_author_email uwe.bunz@oci.uni-heidelberg.de
_publ_contact_author_fax '+49 6221 548404'
_publ_contact_author_name 'Uwe H. F. Bunz'
_publ_contact_author_phone '+49 6221 548401'
_publ_section_title
;
 Partially Fluorinated Tetraazaacenes by Nucleophilic Aromatic
 Substitution
;
_journal_name_full 'Journal of Organic Chemistry'
_journal_page_first 10832
_journal_page_last 10839
_journal_paper_doi 10.1021/jo401824g
_journal_volume 78
_journal_year 2013
_chemical_formula_sum 'C44 H48 F6 N4 Si2'
_chemical_formula_weight 803.04
_space_group_IT_number 1
_symmetry_cell_setting triclinic
_symmetry_space_group_name_Hall 'P 1'
_symmetry_space_group_name_H-M 'P 1'
_atom_sites_solution_hydrogens geom
_atom_sites_solution_primary direct
_atom_sites_solution_secondary difmap
_audit_creation_method SHELXL-97
_cell_angle_alpha 76.699(8)
_cell_angle_beta 89.404(9)
_cell_angle_gamma 84.780(8)
_cell_formula_units_Z 2
_cell_length_a 7.7917(9)
_cell_length_b 16.4403(19)
_cell_length_c 17.186(2)
_cell_measurement_reflns_used 1066
_cell_measurement_temperature 200(2)
_cell_measurement_theta_max 20.46
_cell_measurement_theta_min 2.44
_cell_volume 2133.4(4)
_computing_cell_refinement 'Bruker SAINT'
_computing_data_collection 'Bruker APEX2'
_computing_data_reduction 'Bruker SAINT'
_computing_molecular_graphics 'Bruker SHELXTL'
_computing_publication_material 'Bruker SHELXTL'
_computing_structure_refinement 'SHELXL-97 (Sheldrick, 2008)'
_computing_structure_solution 'SHELXS-97 (Sheldrick, 2008)'
_diffrn_ambient_temperature 200(2)
_diffrn_measured_fraction_theta_full 0.999
_diffrn_measured_fraction_theta_max 0.999
_diffrn_measurement_device_type 'Bruker APEX-II Quazar'
_diffrn_measurement_method '\f and \w scans'
_diffrn_radiation_monochromator mirror
_diffrn_radiation_source 'ImuS microsource'
_diffrn_radiation_type MoK\a
_diffrn_radiation_wavelength 0.71073
_diffrn_reflns_av_R_equivalents 0.0865
_diffrn_reflns_av_sigmaI/netI 0.1394
_diffrn_reflns_limit_h_max 7
_diffrn_reflns_limit_h_min -7
_diffrn_reflns_limit_k_max 15
_diffrn_reflns_limit_k_min -15
_diffrn_reflns_limit_l_max 16
_diffrn_reflns_limit_l_min -16
_diffrn_reflns_number 11305
_diffrn_reflns_theta_full 19.40
_diffrn_reflns_theta_max 19.40
_diffrn_reflns_theta_min 1.28
_exptl_absorpt_coefficient_mu 0.145
_exptl_absorpt_correction_T_max 0.9971
_exptl_absorpt_correction_T_min 0.9843
_exptl_absorpt_correction_type multi-scan
_exptl_crystal_colour brown
_exptl_crystal_density_diffrn 1.250
_exptl_crystal_description plate
_exptl_crystal_F_000 844
_exptl_crystal_size_max 0.11
_exptl_crystal_size_mid 0.10
_exptl_crystal_size_min 0.02
_refine_diff_density_max 0.356
_refine_diff_density_min -0.255
_refine_diff_density_rms 0.073
_refine_ls_abs_structure_details 'Flack H D (1983), Acta Cryst. A39, 876-881'
_refine_ls_abs_structure_Flack 0.3(4)
_refine_ls_extinction_method none
_refine_ls_goodness_of_fit_ref 1.017
_refine_ls_hydrogen_treatment constr
_refine_ls_matrix_type full
_refine_ls_number_parameters 1009
_refine_ls_number_reflns 5712
_refine_ls_number_restraints 3066
_refine_ls_restrained_S_all 0.951
_refine_ls_R_factor_all 0.1823
_refine_ls_R_factor_gt 0.0896
_refine_ls_shift/su_max 0.008
_refine_ls_shift/su_mean 0.000
_refine_ls_structure_factor_coef Fsqd
_refine_ls_weighting_details 'calc w=1/[\s^2^(Fo^2^)+(0.1325P)^2^+0.2161P] where P=(Fo^2^+2Fc^2^)/3'
_refine_ls_weighting_scheme calc
_refine_ls_wR_factor_gt 0.2038
_refine_ls_wR_factor_ref 0.2589
_reflns_number_gt 2865
_reflns_number_total 5712
_reflns_threshold_expression >2sigma(I)
_cod_data_source_file jo401824g_si_001_5.cif
_cod_data_source_block je16
_cod_original_cell_volume 2133.5(4)
_cod_database_code 4028725

loop_
_symmetry_equiv_pos_as_xyz
'x, y, z'

loop_
_atom_site_label
_atom_site_type_symbol
_atom_site_fract_x
_atom_site_fract_y
_atom_site_fract_z
_atom_site_U_iso_or_equiv
_atom_site_adp_type
_atom_site_occupancy
_atom_site_symmetry_multiplicity
_atom_site_calc_flag
_atom_site_refinement_flags
Si1_1 Si -0.5931(6) 0.1763(4) 0.4191(3) 0.0597(17) Uani 1 1 d DU
Si2_1 Si -0.2508(9) 0.2821(4) -0.2544(4) 0.098(2) Uani 1 1 d DU
C1_1 C -0.4768(19) 0.1662(10) 0.2527(7) 0.040(4) Uani 1 1 d DU
C2_1 C -0.5169(18) 0.1700(10) 0.3197(7) 0.045(5) Uani 1 1 d DU
C3_1 C -0.3101(18) 0.2236(9) -0.0772(7) 0.032(4) Uani 1 1 d DU
C4_1 C -0.272(2) 0.2454(10) -0.1468(7) 0.050(5) Uani 1 1 d DU
C11_1 C -0.4313(16) 0.1740(8) 0.1702(7) 0.024(3) Uani 1 1 d DU
C12_1 C -0.3430(17) 0.2446(8) 0.1329(7) 0.027(3) Uani 1 1 d DU
N13_1 N -0.2944(14) 0.2974(7) 0.1763(7) 0.033(3) Uani 1 1 d DU
H13_1 H -0.3160 0.2869 0.2278 0.040 Uiso 1 1 calc R
C14_1 C -0.2109(19) 0.3683(8) 0.1419(7) 0.036(4) Uani 1 1 d DU
C15_1 C -0.1712(19) 0.4251(8) 0.1840(8) 0.034(4) Uani 1 1 d DU
C16_1 C -0.0872(18) 0.4984(8) 0.1484(7) 0.037(3) Uani 1 1 d DU
C17_1 C -0.047(2) 0.5565(9) 0.1932(9) 0.049(4) Uani 1 1 d DU
C18_1 C 0.035(2) 0.6236(9) 0.1535(8) 0.052(4) Uani 1 1 d DU
C19_1 C 0.072(2) 0.6370(9) 0.0775(8) 0.054(4) Uani 1 1 d DU
C20_1 C 0.032(2) 0.5846(9) 0.0307(9) 0.049(4) Uani 1 1 d DU
C21_1 C -0.0473(18) 0.5106(8) 0.0683(7) 0.037(4) Uani 1 1 d DU
C22_1 C -0.0908(19) 0.4511(8) 0.0251(8) 0.036(4) Uani 1 1 d DU
C23_1 C -0.1694(18) 0.3819(8) 0.0605(7) 0.028(3) Uani 1 1 d DU
N24_1 N -0.2144(15) 0.3238(7) 0.0194(6) 0.036(3) Uani 1 1 d DU
H24_1 H -0.1830 0.3302 -0.0309 0.043 Uiso 1 1 calc R
C25_1 C -0.3046(18) 0.2573(8) 0.0521(7) 0.029(3) Uani 1 1 d DU
C26_1 C -0.3525(18) 0.2023(8) 0.0063(7) 0.030(3) Uani 1 1 d DU
C27_1 C -0.4348(18) 0.1307(8) 0.0429(7) 0.030(3) Uani 1 1 d DU
N28_1 N -0.4721(14) 0.0756(7) -0.0004(6) 0.030(3) Uani 1 1 d DU
C29_1 C -0.5491(18) 0.0085(8) 0.0355(8) 0.031(4) Uani 1 1 d DU
C30_1 C -0.5919(18) -0.0502(8) -0.0103(8) 0.037(4) Uani 1 1 d DU
H30_1 H -0.5649 -0.0413 -0.0654 0.044 Uiso 1 1 calc R
C31_1 C -0.6702(18) -0.1174(9) 0.0264(9) 0.036(4) Uani 1 1 d DU
H31_1 H -0.6986 -0.1564 -0.0035 0.043 Uiso 1 1 calc R
C32_1 C -0.7111(19) -0.1318(9) 0.1064(9) 0.043(4) Uani 1 1 d DU
H32_1 H -0.7687 -0.1798 0.1301 0.051 Uiso 1 1 calc R
C33_1 C -0.6711(18) -0.0794(8) 0.1514(8) 0.035(4) Uani 1 1 d DU
H33_1 H -0.6954 -0.0921 0.2070 0.042 Uiso 1 1 calc R
C34_1 C -0.5919(18) -0.0043(8) 0.1162(8) 0.034(4) Uani 1 1 d DU
N35_1 N -0.5538(14) 0.0487(7) 0.1614(6) 0.031(3) Uani 1 1 d DU
C36_1 C -0.4768(17) 0.1168(8) 0.1253(7) 0.026(3) Uani 1 1 d DU
F15_1 F -0.2129(12) 0.4094(6) 0.2623(5) 0.058(3) Uani 1 1 d DU
F17_1 F -0.0772(12) 0.5446(6) 0.2710(6) 0.072(3) Uani 1 1 d DU
F18_1 F 0.0769(14) 0.6812(6) 0.1951(7) 0.095(4) Uani 1 1 d DU
F19_1 F 0.1523(12) 0.7060(6) 0.0407(7) 0.084(4) Uani 1 1 d DU
F20_1 F 0.0762(12) 0.6000(6) -0.0451(6) 0.065(3) Uani 1 1 d DU
F22_1 F -0.0576(11) 0.4616(5) -0.0533(5) 0.048(3) Uani 1 1 d DU
C41_1 C -0.676(2) 0.0729(10) 0.4651(8) 0.081(6) Uani 1 1 d DU
H41_1 H -0.5743 0.0308 0.4679 0.097 Uiso 1 1 calc R
C42_1 C -0.732(3) 0.0645(15) 0.5501(9) 0.122(9) Uani 1 1 d DU
H42A_1 H -0.6421 0.0813 0.5808 0.184 Uiso 1 1 calc R
H42B_1 H -0.7529 0.0061 0.5735 0.184 Uiso 1 1 calc R
H42C_1 H -0.8390 0.1008 0.5515 0.184 Uiso 1 1 calc R
C43_1 C -0.802(3) 0.0486(13) 0.4124(10) 0.111(8) Uani 1 1 d DU
H43A_1 H -0.7535 0.0539 0.3588 0.167 Uiso 1 1 calc R
H43B_1 H -0.9088 0.0854 0.4094 0.167 Uiso 1 1 calc R
H43C_1 H -0.8258 -0.0097 0.4342 0.167 Uiso 1 1 calc R
C44_1 C -0.4047(17) 0.1907(9) 0.4775(8) 0.067(5) Uani 1 1 d DU
H44_1 H -0.4487 0.1973 0.5308 0.080 Uiso 1 1 calc R
C45_1 C -0.273(2) 0.1159(11) 0.4931(11) 0.099(7) Uani 1 1 d DU
H45A_1 H -0.3286 0.0653 0.5181 0.149 Uiso 1 1 calc R
H45B_1 H -0.1826 0.1244 0.5290 0.149 Uiso 1 1 calc R
H45C_1 H -0.2212 0.1091 0.4425 0.149 Uiso 1 1 calc R
C46_1 C -0.319(2) 0.2687(11) 0.4410(12) 0.108(8) Uani 1 1 d DU
H46A_1 H -0.4048 0.3174 0.4315 0.161 Uiso 1 1 calc R
H46B_1 H -0.2667 0.2631 0.3902 0.161 Uiso 1 1 calc R
H46C_1 H -0.2293 0.2764 0.4776 0.161 Uiso 1 1 calc R
C47_1 C -0.763(2) 0.2638(10) 0.4065(9) 0.108(7) Uani 1 1 d DU
H47_1 H -0.8677 0.2338 0.4026 0.129 Uiso 1 1 calc R
C48_1 C -0.801(2) 0.2940(13) 0.4809(11) 0.114(8) Uani 1 1 d DU
H48A_1 H -0.7886 0.2463 0.5273 0.172 Uiso 1 1 calc R
H48B_1 H -0.9188 0.3209 0.4781 0.172 Uiso 1 1 calc R
H48C_1 H -0.7197 0.3347 0.4861 0.172 Uiso 1 1 calc R
C49_1 C -0.774(3) 0.3257(12) 0.3302(11) 0.145(11) Uani 1 1 d DU
H49A_1 H -0.7507 0.2973 0.2865 0.218 Uiso 1 1 calc R
H49B_1 H -0.6884 0.3661 0.3297 0.218 Uiso 1 1 calc R
H49C_1 H -0.8895 0.3554 0.3233 0.218 Uiso 1 1 calc R
C51_1 C -0.054(3) 0.3380(16) -0.2724(10) 0.185(11) Uani 1 1 d DU
H51_1 H 0.0232 0.2868 -0.2751 0.222 Uiso 1 1 calc R
C52_1 C 0.036(3) 0.354(2) -0.2053(13) 0.209(15) Uani 1 1 d DU
H52A_1 H 0.0073 0.3146 -0.1561 0.313 Uiso 1 1 calc R
H52B_1 H 0.0024 0.4117 -0.2002 0.313 Uiso 1 1 calc R
H52C_1 H 0.1609 0.3477 -0.2139 0.313 Uiso 1 1 calc R
C53_1 C -0.022(4) 0.383(2) -0.3563(11) 0.238(16) Uani 1 1 d DU
H53A_1 H -0.0751 0.3544 -0.3932 0.357 Uiso 1 1 calc R
H53B_1 H 0.1020 0.3820 -0.3655 0.357 Uiso 1 1 calc R
H53C_1 H -0.0732 0.4408 -0.3654 0.357 Uiso 1 1 calc R
C54_1 C -0.451(2) 0.3510(11) -0.2889(10) 0.122(7) Uani 1 1 d DU
H54_1 H -0.5453 0.3148 -0.2685 0.146 Uiso 1 1 calc R
C55_1 C -0.480(3) 0.4224(13) -0.2489(12) 0.131(9) Uani 1 1 d DU
H55A_1 H -0.4616 0.4018 -0.1911 0.196 Uiso 1 1 calc R
H55B_1 H -0.5990 0.4479 -0.2593 0.196 Uiso 1 1 calc R
H55C_1 H -0.3999 0.4645 -0.2699 0.196 Uiso 1 1 calc R
C56_1 C -0.480(3) 0.3752(15) -0.3764(10) 0.149(10) Uani 1 1 d DU
H56A_1 H -0.4692 0.3248 -0.3981 0.224 Uiso 1 1 calc R
H56B_1 H -0.3952 0.4132 -0.4012 0.224 Uiso 1 1 calc R
H56C_1 H -0.5966 0.4036 -0.3878 0.224 Uiso 1 1 calc R
C57_1 C -0.232(3) 0.1865(11) -0.2948(14) 0.178(11) Uani 1 1 d DU
H57_1 H -0.2337 0.2078 -0.3542 0.214 Uiso 1 1 calc R
C58_1 C -0.390(4) 0.1404(16) -0.2769(18) 0.233(14) Uani 1 1 d DU
H58A_1 H -0.4925 0.1798 -0.2921 0.350 Uiso 1 1 calc R
H58B_1 H -0.3929 0.1144 -0.2196 0.350 Uiso 1 1 calc R
H58C_1 H -0.3876 0.0967 -0.3074 0.350 Uiso 1 1 calc R
C59_1 C -0.057(3) 0.1397(17) -0.2761(19) 0.275(17) Uani 1 1 d DU
H59A_1 H 0.0319 0.1780 -0.2942 0.413 Uiso 1 1 calc R
H59B_1 H -0.0443 0.0936 -0.3036 0.413 Uiso 1 1 calc R
H59C_1 H -0.0454 0.1171 -0.2183 0.413 Uiso 1 1 calc R
Si1_2 Si -0.5299(9) -0.3085(5) 0.3996(3) 0.105(3) Uani 1 1 d DU
Si2_2 Si -0.0291(7) -0.2202(4) -0.2564(3) 0.0684(17) Uani 1 1 d DU
C1_2 C -0.423(2) -0.2857(10) 0.2275(7) 0.045(4) Uani 1 1 d DU
C2_2 C -0.457(2) -0.2929(11) 0.2965(7) 0.060(5) Uani 1 1 d DU
C3_2 C -0.209(2) -0.2335(10) -0.0982(8) 0.047(4) Uani 1 1 d DU
C4_2 C -0.1456(19) -0.2200(10) -0.1629(8) 0.050(5) Uani 1 1 d DU
C11_2 C -0.3741(19) -0.2749(8) 0.1458(7) 0.037(4) Uani 1 1 d DU
C12_2 C -0.2871(18) -0.2045(8) 0.1083(7) 0.036(4) Uani 1 1 d DU
N13_2 N -0.2438(16) -0.1500(7) 0.1510(7) 0.041(3) Uani 1 1 d DU
H13_2 H -0.2650 -0.1608 0.2026 0.050 Uiso 1 1 calc R
C14_2 C -0.1665(19) -0.0768(8) 0.1163(7) 0.040(4) Uani 1 1 d DU
C15_2 C -0.1251(19) -0.0195(9) 0.1573(8) 0.041(4) Uani 1 1 d DU
C16_2 C -0.0387(19) 0.0530(8) 0.1230(7) 0.043(4) Uani 1 1 d DU
C17_2 C 0.001(2) 0.1112(9) 0.1668(9) 0.051(4) Uani 1 1 d DU
C18_2 C 0.085(2) 0.1778(9) 0.1272(8) 0.053(4) Uani 1 1 d DU
C19_2 C 0.126(2) 0.1890(9) 0.0521(8) 0.054(4) Uani 1 1 d DU
C20_2 C 0.091(2) 0.1368(9) 0.0051(9) 0.049(4) Uani 1 1 d DU
C21_2 C 0.002(2) 0.0660(9) 0.0420(8) 0.050(4) Uani 1 1 d DU
C22_2 C -0.0376(19) 0.0040(8) 0.0012(8) 0.040(4) Uani 1 1 d DU
C23_2 C -0.1224(19) -0.0641(8) 0.0350(7) 0.040(4) Uani 1 1 d DU
N24_2 N -0.1562(15) -0.1246(7) -0.0058(7) 0.044(3) Uani 1 1 d DU
H24_2 H -0.1236 -0.1188 -0.0558 0.053 Uiso 1 1 calc R
C25_2 C -0.2385(18) -0.1925(8) 0.0298(7) 0.035(4) Uani 1 1 d DU
C26_2 C -0.2787(19) -0.2471(9) -0.0182(7) 0.043(4) Uani 1 1 d DU
C27_2 C -0.3685(19) -0.3176(8) 0.0168(7) 0.039(4) Uani 1 1 d DU
N28_2 N -0.4030(16) -0.3707(7) -0.0296(7) 0.045(3) Uani 1 1 d DU
C29_2 C -0.4846(19) -0.4389(9) 0.0089(8) 0.044(4) Uani 1 1 d DU
C30_2 C -0.530(2) -0.4967(9) -0.0373(9) 0.055(4) Uani 1 1 d DU
H30_2 H -0.5051 -0.4871 -0.0928 0.066 Uiso 1 1 calc R
C31_2 C -0.608(2) -0.5648(10) 0.0000(10) 0.066(5) Uani 1 1 d DU
H31_2 H -0.6396 -0.6029 -0.0302 0.080 Uiso 1 1 calc R
C32_2 C -0.644(2) -0.5808(10) 0.0807(10) 0.064(5) Uani 1 1 d DU
H32_2 H -0.6984 -0.6296 0.1046 0.077 Uiso 1 1 calc R
C33_2 C -0.6026(19) -0.5288(9) 0.1259(9) 0.049(4) Uani 1 1 d DU
H33_2 H -0.6240 -0.5418 0.1817 0.059 Uiso 1 1 calc R
C34_2 C -0.525(2) -0.4528(9) 0.0888(8) 0.046(4) Uani 1 1 d DU
N35_2 N -0.4939(15) -0.4005(7) 0.1359(7) 0.042(3) Uani 1 1 d DU
C36_2 C -0.4125(19) -0.3320(8) 0.0999(7) 0.041(4) Uani 1 1 d DU
F15_2 F -0.1665(11) -0.0370(6) 0.2366(5) 0.058(3) Uani 1 1 d DU
F17_2 F -0.0351(12) 0.1006(6) 0.2441(5) 0.065(3) Uani 1 1 d DU
F18_2 F 0.1276(13) 0.2330(6) 0.1720(7) 0.080(3) Uani 1 1 d DU
F19_2 F 0.2100(12) 0.2586(6) 0.0155(7) 0.082(4) Uani 1 1 d DU
F20_2 F 0.1339(10) 0.1507(6) -0.0705(5) 0.055(3) Uani 1 1 d DU
F22_2 F 0.0010(10) 0.0127(5) -0.0766(5) 0.045(3) Uani 1 1 d DU
C41_2 C -0.747(2) -0.3400(18) 0.399(2) 0.331(18) Uani 1 1 d DU
H41_2 H -0.7702 -0.3351 0.4556 0.398 Uiso 1 1 calc R
C42_2 C -0.758(5) -0.4307(19) 0.418(4) 0.49(3) Uani 1 1 d DU
H42A_2 H -0.6412 -0.4593 0.4214 0.735 Uiso 1 1 calc R
H42B_2 H -0.8234 -0.4457 0.3759 0.735 Uiso 1 1 calc R
H42C_2 H -0.8154 -0.4478 0.4694 0.735 Uiso 1 1 calc R
C43_2 C -0.865(3) -0.263(2) 0.363(3) 0.36(2) Uani 1 1 d DU
H43A_2 H -0.8035 -0.2255 0.3225 0.534 Uiso 1 1 calc R
H43B_2 H -0.9039 -0.2346 0.4054 0.534 Uiso 1 1 calc R
H43C_2 H -0.9655 -0.2802 0.3390 0.534 Uiso 1 1 calc R
C44_2 C -0.544(4) -0.1997(12) 0.4196(16) 0.316(15) Uani 1 1 d DU
H44_2 H -0.6327 -0.1661 0.3806 0.379 Uiso 1 1 calc R
C45_2 C -0.614(6) -0.195(2) 0.4994(19) 0.39(2) Uani 1 1 d DU
H45A_2 H -0.7177 -0.2249 0.5092 0.589 Uiso 1 1 calc R
H45B_2 H -0.6421 -0.1361 0.5010 0.589 Uiso 1 1 calc R
H45C_2 H -0.5269 -0.2208 0.5408 0.589 Uiso 1 1 calc R
C46_2 C -0.382(5) -0.157(2) 0.399(2) 0.35(2) Uani 1 1 d DU
H46A_2 H -0.3472 -0.1613 0.3446 0.524 Uiso 1 1 calc R
H46B_2 H -0.2908 -0.1849 0.4369 0.524 Uiso 1 1 calc R
H46C_2 H -0.4030 -0.0982 0.4006 0.524 Uiso 1 1 calc R
C47_2 C -0.362(3) -0.3750(15) 0.4659(11) 0.248(14) Uani 1 1 d DU
H47_2 H -0.2623 -0.3398 0.4564 0.298 Uiso 1 1 calc R
C48_2 C -0.392(5) -0.384(2) 0.5530(12) 0.34(2) Uani 1 1 d DU
H48A_2 H -0.4071 -0.3281 0.5648 0.513 Uiso 1 1 calc R
H48B_2 H -0.2920 -0.4162 0.5832 0.513 Uiso 1 1 calc R
H48C_2 H -0.4951 -0.4132 0.5684 0.513 Uiso 1 1 calc R
C49_2 C -0.291(5) -0.4524(18) 0.4429(17) 0.35(2) Uani 1 1 d DU
H49A_2 H -0.2775 -0.4411 0.3847 0.528 Uiso 1 1 calc R
H49B_2 H -0.3693 -0.4963 0.4598 0.528 Uiso 1 1 calc R
H49C_2 H -0.1780 -0.4712 0.4689 0.528 Uiso 1 1 calc R
C51_2 C -0.017(3) -0.3306(10) -0.2658(14) 0.167(10) Uani 1 1 d DU
H51_2 H 0.0450 -0.3598 -0.2151 0.200 Uiso 1 1 calc R
C52_2 C 0.099(4) -0.3563(16) -0.3255(19) 0.229(15) Uani 1 1 d DU
H52A_2 H 0.2044 -0.3274 -0.3282 0.343 Uiso 1 1 calc R
H52B_2 H 0.0418 -0.3415 -0.3780 0.343 Uiso 1 1 calc R
H52C_2 H 0.1290 -0.4171 -0.3102 0.343 Uiso 1 1 calc R
C53_2 C -0.182(3) -0.3697(15) -0.2543(17) 0.195(13) Uani 1 1 d DU
H53A_2 H -0.2465 -0.3516 -0.2109 0.293 Uiso 1 1 calc R
H53B_2 H -0.1590 -0.4310 -0.2404 0.293 Uiso 1 1 calc R
H53C_2 H -0.2509 -0.3526 -0.3038 0.293 Uiso 1 1 calc R
C54_2 C -0.154(2) -0.1470(13) -0.3371(8) 0.127(8) Uani 1 1 d DU
H54_2 H -0.1232 -0.0940 -0.3236 0.152 Uiso 1 1 calc R
C55_2 C -0.341(2) -0.132(2) -0.3307(15) 0.213(16) Uani 1 1 d DU
H55A_2 H -0.3728 -0.1417 -0.2742 0.319 Uiso 1 1 calc R
H55B_2 H -0.3981 -0.1696 -0.3563 0.319 Uiso 1 1 calc R
H55C_2 H -0.3780 -0.0734 -0.3573 0.319 Uiso 1 1 calc R
C56_2 C -0.076(3) -0.1324(15) -0.4170(9) 0.139(10) Uani 1 1 d DU
H56A_2 H 0.0493 -0.1357 -0.4118 0.209 Uiso 1 1 calc R
H56B_2 H -0.1191 -0.0766 -0.4482 0.209 Uiso 1 1 calc R
H56C_2 H -0.1081 -0.1751 -0.4443 0.209 Uiso 1 1 calc R
C57_2 C 0.1854(16) -0.1830(10) -0.2434(10) 0.082(5) Uani 1 1 d DU
H57_2 H 0.2468 -0.1819 -0.2950 0.099 Uiso 1 1 calc R
C58_2 C 0.296(2) -0.2425(13) -0.1803(13) 0.147(11) Uani 1 1 d DU
H58A_2 H 0.3024 -0.2990 -0.1905 0.221 Uiso 1 1 calc R
H58B_2 H 0.2461 -0.2436 -0.1276 0.221 Uiso 1 1 calc R
H58C_2 H 0.4124 -0.2239 -0.1817 0.221 Uiso 1 1 calc R
C59_2 C 0.181(3) -0.0953(10) -0.2315(13) 0.126(9) Uani 1 1 d DU
H59A_2 H 0.1122 -0.0569 -0.2744 0.188 Uiso 1 1 calc R
H59B_2 H 0.2984 -0.0785 -0.2325 0.188 Uiso 1 1 calc R
H59C_2 H 0.1286 -0.0931 -0.1798 0.188 Uiso 1 1 calc R

loop_
_atom_site_aniso_label
_atom_site_aniso_U_11
_atom_site_aniso_U_22
_atom_site_aniso_U_33
_atom_site_aniso_U_23
_atom_site_aniso_U_13
_atom_site_aniso_U_12
Si1_1 0.054(4) 0.076(4) 0.051(4) -0.020(3) 0.004(3) -0.001(3)
Si2_1 0.120(5) 0.108(6) 0.060(4) -0.013(4) 0.004(4) 0.001(4)
C1_1 0.043(11) 0.044(11) 0.034(8) -0.005(8) -0.001(8) -0.020(9)
C2_1 0.033(10) 0.063(13) 0.036(7) -0.005(9) -0.004(7) -0.007(9)
C3_1 0.033(10) 0.019(10) 0.046(6) -0.010(8) -0.003(9) -0.002(8)
C4_1 0.040(10) 0.054(13) 0.059(7) -0.018(9) 0.010(8) -0.008(9)
C11_1 0.016(7) 0.022(6) 0.031(6) 0.002(5) -0.003(6) -0.002(5)
C12_1 0.024(7) 0.020(6) 0.039(6) -0.007(5) 0.000(6) -0.004(5)
N13_1 0.028(6) 0.027(6) 0.048(6) -0.013(5) -0.004(5) -0.006(5)
C14_1 0.034(7) 0.023(7) 0.050(6) -0.003(5) -0.005(6) -0.008(6)
C15_1 0.027(7) 0.025(7) 0.050(6) -0.009(6) -0.004(6) 0.001(6)
C16_1 0.021(7) 0.024(7) 0.064(6) -0.011(5) -0.008(6) 0.001(6)
C17_1 0.049(8) 0.025(7) 0.075(7) -0.016(6) -0.006(7) 0.002(6)
C18_1 0.034(8) 0.039(7) 0.084(7) -0.020(6) -0.013(7) -0.003(6)
C19_1 0.033(8) 0.037(7) 0.086(7) 0.005(6) -0.019(7) -0.011(6)
C20_1 0.043(8) 0.030(7) 0.070(7) -0.002(6) -0.006(7) -0.008(6)
C21_1 0.025(7) 0.023(7) 0.058(6) 0.000(5) -0.011(6) -0.004(6)
C22_1 0.027(7) 0.023(7) 0.054(6) -0.002(6) -0.001(6) -0.002(6)
C23_1 0.027(7) 0.010(6) 0.043(6) 0.000(5) -0.014(6) 0.007(5)
N24_1 0.036(7) 0.024(6) 0.044(6) 0.002(5) -0.003(5) -0.011(5)
C25_1 0.028(7) 0.019(7) 0.038(6) -0.002(5) 0.002(6) -0.008(6)
C26_1 0.030(7) 0.016(6) 0.042(6) -0.005(5) -0.002(6) 0.003(5)
C27_1 0.021(7) 0.030(7) 0.038(6) -0.007(5) -0.009(6) -0.004(6)
N28_1 0.015(6) 0.027(6) 0.047(6) -0.008(5) -0.009(5) 0.001(5)
C29_1 0.026(7) 0.020(7) 0.045(6) -0.001(5) -0.003(6) -0.001(6)
C30_1 0.030(7) 0.033(7) 0.049(7) -0.013(6) 0.010(6) -0.002(6)
C31_1 0.027(7) 0.028(7) 0.055(7) -0.015(6) -0.006(6) -0.003(6)
C32_1 0.040(8) 0.034(7) 0.054(7) -0.009(6) -0.002(7) -0.010(6)
C33_1 0.032(7) 0.027(7) 0.045(7) -0.004(5) 0.001(6) -0.003(6)
C34_1 0.022(7) 0.028(7) 0.050(6) -0.007(5) 0.001(6) 0.000(6)
N35_1 0.016(6) 0.027(6) 0.046(6) -0.004(5) 0.006(5) 0.000(5)
C36_1 0.016(7) 0.020(6) 0.040(6) -0.003(5) -0.002(6) 0.003(5)
F15_1 0.066(7) 0.044(7) 0.070(6) -0.024(5) -0.002(6) -0.014(6)
F17_1 0.079(8) 0.057(7) 0.091(7) -0.029(6) -0.008(6) -0.032(6)
F18_1 0.095(9) 0.039(7) 0.165(10) -0.046(7) -0.036(8) -0.015(6)
F19_1 0.068(8) 0.029(6) 0.147(10) 0.003(6) -0.022(7) -0.024(6)
F20_1 0.061(7) 0.034(6) 0.094(7) 0.007(5) 0.002(6) -0.028(5)
F22_1 0.057(6) 0.022(6) 0.063(6) 0.003(5) 0.002(5) -0.019(5)
C41_1 0.063(13) 0.111(11) 0.064(11) -0.002(11) 0.025(10) -0.026(10)
C42_1 0.15(2) 0.16(2) 0.066(11) -0.012(13) 0.033(13) -0.072(18)
C43_1 0.121(19) 0.14(2) 0.084(14) -0.025(15) 0.026(13) -0.072(15)
C44_1 0.086(12) 0.078(13) 0.037(10) -0.013(10) -0.003(9) -0.010(7)
C45_1 0.072(13) 0.126(15) 0.098(17) -0.031(14) -0.022(12) 0.022(12)
C46_1 0.087(16) 0.108(15) 0.132(19) -0.024(14) 0.007(14) -0.042(11)
C47_1 0.102(13) 0.139(14) 0.064(12) -0.012(10) 0.014(11) 0.051(12)
C48_1 0.084(16) 0.15(2) 0.123(14) -0.070(15) 0.010(14) 0.039(15)
C49_1 0.20(3) 0.095(19) 0.114(14) 0.003(13) -0.027(19) 0.036(17)
C51_1 0.173(15) 0.31(3) 0.072(14) -0.002(19) 0.057(15) -0.113(18)
C52_1 0.20(3) 0.30(4) 0.138(18) -0.02(3) 0.02(2) -0.14(3)
C53_1 0.27(3) 0.32(4) 0.096(14) 0.01(2) 0.11(2) -0.08(3)
C54_1 0.163(14) 0.108(17) 0.079(13) 0.000(12) -0.017(15) 0.015(13)
C55_1 0.14(2) 0.108(19) 0.132(19) -0.016(14) 0.005(18) 0.005(14)
C56_1 0.14(2) 0.19(3) 0.104(14) -0.015(15) -0.049(15) 0.003(19)
C57_1 0.25(3) 0.18(2) 0.123(19) -0.10(2) 0.00(3) 0.044(13)
C58_1 0.41(3) 0.18(3) 0.16(3) -0.12(2) 0.04(3) -0.09(2)
C59_1 0.36(3) 0.23(3) 0.18(3) -0.02(3) 0.04(3) 0.19(2)
Si1_2 0.127(6) 0.126(6) 0.053(4) -0.002(4) 0.018(4) -0.011(5)
Si2_2 0.070(4) 0.068(4) 0.068(4) -0.013(3) 0.012(3) -0.017(3)
C1_2 0.043(10) 0.041(11) 0.043(7) 0.007(9) -0.013(9) 0.000(9)
C2_2 0.080(12) 0.045(12) 0.044(7) 0.012(9) -0.015(9) -0.011(11)
C3_2 0.047(11) 0.036(11) 0.058(9) -0.010(9) -0.002(8) -0.004(9)
C4_2 0.056(11) 0.037(11) 0.054(8) 0.002(9) 0.005(8) -0.015(9)
C11_2 0.031(7) 0.035(7) 0.041(6) 0.001(5) -0.006(6) -0.003(6)
C12_2 0.029(7) 0.027(7) 0.047(6) 0.000(5) -0.008(6) 0.000(6)
N13_2 0.042(7) 0.032(6) 0.047(6) -0.002(5) 0.005(6) -0.005(5)
C14_2 0.029(7) 0.040(7) 0.051(6) -0.006(5) -0.003(6) -0.011(6)
C15_2 0.034(8) 0.037(7) 0.052(6) -0.012(6) -0.008(6) 0.007(6)
C16_2 0.036(8) 0.032(7) 0.057(6) -0.007(5) -0.007(6) 0.006(6)
C17_2 0.042(8) 0.043(7) 0.067(7) -0.011(6) -0.005(7) 0.000(6)
C18_2 0.042(8) 0.045(7) 0.072(7) -0.014(6) -0.020(7) -0.001(6)
C19_2 0.034(8) 0.040(7) 0.080(7) -0.001(6) -0.003(7) -0.003(6)
C20_2 0.038(8) 0.042(7) 0.064(7) -0.004(6) -0.002(7) -0.005(6)
C21_2 0.045(8) 0.041(7) 0.062(6) -0.007(5) -0.006(6) -0.007(6)
C22_2 0.032(8) 0.033(7) 0.050(6) -0.001(6) 0.001(6) 0.000(6)
C23_2 0.032(7) 0.036(7) 0.050(6) -0.004(5) -0.001(6) -0.005(6)
N24_2 0.042(7) 0.043(6) 0.046(6) -0.006(5) 0.000(6) -0.009(6)
C25_2 0.026(7) 0.027(7) 0.047(6) 0.002(5) -0.001(6) -0.003(6)
C26_2 0.034(7) 0.038(7) 0.054(6) -0.004(6) -0.001(6) -0.002(6)
C27_2 0.035(7) 0.028(7) 0.050(6) -0.003(5) -0.005(6) 0.002(6)
N28_2 0.035(7) 0.041(7) 0.059(6) -0.013(5) -0.002(6) -0.001(5)
C29_2 0.031(8) 0.035(7) 0.064(7) -0.009(6) 0.000(6) 0.003(6)
C30_2 0.047(8) 0.045(7) 0.071(7) -0.013(6) -0.009(7) 0.000(6)
C31_2 0.063(9) 0.059(8) 0.080(7) -0.019(7) -0.017(7) -0.014(7)
C32_2 0.051(8) 0.059(8) 0.084(8) -0.016(7) -0.004(7) -0.018(7)
C33_2 0.036(8) 0.039(7) 0.071(7) -0.007(6) -0.005(7) -0.005(6)
C34_2 0.034(7) 0.037(7) 0.061(7) -0.002(6) -0.005(6) -0.002(6)
N35_2 0.030(7) 0.039(6) 0.052(6) 0.003(5) 0.004(6) -0.007(5)
C36_2 0.037(8) 0.030(7) 0.053(6) 0.000(5) -0.003(6) -0.003(6)
F15_2 0.050(6) 0.064(8) 0.060(6) -0.016(5) -0.004(5) 0.003(6)
F17_2 0.070(7) 0.050(7) 0.075(6) -0.022(6) -0.018(6) 0.009(6)
F18_2 0.053(7) 0.059(7) 0.139(9) -0.046(7) -0.015(7) -0.007(6)
F19_2 0.054(7) 0.042(7) 0.148(10) -0.012(6) 0.009(7) -0.018(5)
F20_2 0.033(6) 0.039(7) 0.085(6) 0.003(5) 0.002(5) -0.004(5)
F22_2 0.044(6) 0.028(6) 0.062(6) -0.008(5) 0.003(5) -0.007(5)
C41_2 0.145(15) 0.43(4) 0.36(4) 0.08(4) 0.09(2) -0.12(2)
C42_2 0.31(4) 0.46(4) 0.64(6) 0.09(5) -0.16(4) -0.27(3)
C43_2 0.130(17) 0.56(5) 0.37(5) -0.10(5) 0.01(3) 0.02(3)
C44_2 0.50(4) 0.182(19) 0.29(3) -0.13(2) 0.23(3) -0.010(19)
C45_2 0.66(6) 0.25(4) 0.26(4) -0.12(3) 0.19(4) 0.11(4)
C46_2 0.60(5) 0.23(3) 0.31(4) -0.21(3) 0.11(3) -0.17(3)
C47_2 0.30(2) 0.31(3) 0.073(13) 0.05(2) -0.05(2) 0.06(2)
C48_2 0.43(5) 0.47(5) 0.084(14) 0.01(2) -0.08(2) 0.03(4)
C49_2 0.38(4) 0.34(4) 0.19(3) 0.13(2) 0.14(3) 0.21(3)
C51_2 0.24(3) 0.095(11) 0.20(3) -0.088(14) 0.09(2) -0.067(15)
C52_2 0.29(3) 0.14(2) 0.28(3) -0.10(2) 0.13(3) -0.01(3)
C53_2 0.29(3) 0.15(2) 0.20(3) -0.13(2) 0.09(2) -0.12(2)
C54_2 0.109(12) 0.193(19) 0.057(10) 0.018(14) -0.010(10) -0.017(16)
C55_2 0.125(15) 0.23(3) 0.20(3) 0.08(2) 0.016(15) 0.07(2)
C56_2 0.20(2) 0.15(2) 0.064(10) -0.009(13) 0.020(13) -0.03(2)
C57_2 0.047(9) 0.092(14) 0.101(15) -0.009(13) 0.024(8) -0.004(9)
C58_2 0.082(14) 0.17(2) 0.15(2) 0.055(18) -0.019(12) -0.027(16)
C59_2 0.15(2) 0.102(14) 0.128(19) -0.020(15) 0.004(16) -0.067(14)

loop_
_atom_type_symbol
_atom_type_description
_atom_type_scat_dispersion_real
_atom_type_scat_dispersion_imag
_atom_type_scat_source
C C 0.0033 0.0016 'International Tables Vol C Tables 4.2.6.8 and 6.1.1.4'
H H 0.0000 0.0000 'International Tables Vol C Tables 4.2.6.8 and 6.1.1.4'
N N 0.0061 0.0033 'International Tables Vol C Tables 4.2.6.8 and 6.1.1.4'
F F 0.0171 0.0103 'International Tables Vol C Tables 4.2.6.8 and 6.1.1.4'
Si Si 0.0817 0.0704 'International Tables Vol C Tables 4.2.6.8 and 6.1.1.4'

loop_
_geom_angle_atom_site_label_1
_geom_angle_atom_site_label_2
_geom_angle_atom_site_label_3
_geom_angle
C2_1 Si1_1 C47_1 107.5(7)
C2_1 Si1_1 C44_1 107.3(7)
C47_1 Si1_1 C44_1 113.4(8)
C2_1 Si1_1 C41_1 106.7(7)
C47_1 Si1_1 C41_1 112.2(8)
C44_1 Si1_1 C41_1 109.3(7)
C4_1 Si2_1 C51_1 107.7(7)
C4_1 Si2_1 C57_1 105.7(9)
C51_1 Si2_1 C57_1 111.5(10)
C4_1 Si2_1 C54_1 105.7(7)
C51_1 Si2_1 C54_1 113.1(10)
C57_1 Si2_1 C54_1 112.6(9)
C2_1 C1_1 C11_1 172.1(18)
C1_1 C2_1 Si1_1 176.1(14)
C4_1 C3_1 C26_1 176.6(16)
C3_1 C4_1 Si2_1 171.3(15)
C36_1 C11_1 C12_1 120.1(10)
C36_1 C11_1 C1_1 122.7(11)
C12_1 C11_1 C1_1 117.2(11)
N13_1 C12_1 C25_1 120.6(10)
N13_1 C12_1 C11_1 120.1(10)
C25_1 C12_1 C11_1 119.3(9)
C12_1 N13_1 C14_1 122.0(10)
C12_1 N13_1 H13_1 119.0
C14_1 N13_1 H13_1 119.0
C15_1 C14_1 N13_1 122.5(11)
C15_1 C14_1 C23_1 119.2(10)
N13_1 C14_1 C23_1 118.3(9)
F15_1 C15_1 C14_1 117.2(11)
F15_1 C15_1 C16_1 120.3(11)
C14_1 C15_1 C16_1 122.5(12)
C21_1 C16_1 C17_1 121.0(10)
C21_1 C16_1 C15_1 117.5(10)
C17_1 C16_1 C15_1 121.5(11)
F17_1 C17_1 C18_1 121.1(12)
F17_1 C17_1 C16_1 122.2(12)
C18_1 C17_1 C16_1 116.6(13)
C19_1 C18_1 C17_1 123.3(12)
C19_1 C18_1 F18_1 118.5(11)
C17_1 C18_1 F18_1 118.2(13)
C18_1 C19_1 C20_1 122.9(12)
C18_1 C19_1 F19_1 120.7(11)
C20_1 C19_1 F19_1 116.4(12)
F20_1 C20_1 C19_1 120.2(12)
F20_1 C20_1 C21_1 122.1(12)
C19_1 C20_1 C21_1 117.5(13)
C16_1 C21_1 C22_1 119.4(10)
C16_1 C21_1 C20_1 118.6(10)
C22_1 C21_1 C20_1 122.0(11)
F22_1 C22_1 C23_1 116.9(11)
F22_1 C22_1 C21_1 121.2(11)
C23_1 C22_1 C21_1 121.9(12)
C22_1 C23_1 N24_1 122.8(11)
C22_1 C23_1 C14_1 119.6(10)
N24_1 C23_1 C14_1 117.6(9)
C25_1 N24_1 C23_1 123.8(10)
C25_1 N24_1 H24_1 118.1
C23_1 N24_1 H24_1 118.1
N24_1 C25_1 C12_1 117.5(9)
N24_1 C25_1 C26_1 121.1(10)
C12_1 C25_1 C26_1 121.4(10)
C25_1 C26_1 C27_1 120.0(10)
C25_1 C26_1 C3_1 116.1(11)
C27_1 C26_1 C3_1 123.9(11)
N28_1 C27_1 C26_1 119.7(11)
N28_1 C27_1 C36_1 120.6(10)
C26_1 C27_1 C36_1 119.6(10)
C29_1 N28_1 C27_1 118.6(11)
N28_1 C29_1 C34_1 120.6(10)
N28_1 C29_1 C30_1 119.2(12)
C34_1 C29_1 C30_1 120.2(10)
C31_1 C30_1 C29_1 118.7(12)
C31_1 C30_1 H30_1 120.6
C29_1 C30_1 H30_1 120.6
C30_1 C31_1 C32_1 121.8(12)
C30_1 C31_1 H31_1 119.1
C32_1 C31_1 H31_1 119.1
C33_1 C32_1 C31_1 121.3(13)
C33_1 C32_1 H32_1 119.3
C31_1 C32_1 H32_1 119.3
C32_1 C33_1 C34_1 120.4(13)
C32_1 C33_1 H33_1 119.8
C34_1 C33_1 H33_1 119.8
N35_1 C34_1 C29_1 122.3(10)
N35_1 C34_1 C33_1 120.3(12)
C29_1 C34_1 C33_1 117.4(10)
C36_1 N35_1 C34_1 117.3(11)
N35_1 C36_1 C11_1 119.8(11)
N35_1 C36_1 C27_1 120.6(10)
C11_1 C36_1 C27_1 119.6(10)
C43_1 C41_1 C42_1 114.7(13)
C43_1 C41_1 Si1_1 112.3(11)
C42_1 C41_1 Si1_1 113.9(11)
C43_1 C41_1 H41_1 104.9
C42_1 C41_1 H41_1 104.9
Si1_1 C41_1 H41_1 104.9
C41_1 C42_1 H42A_1 109.5
C41_1 C42_1 H42B_1 109.5
H42A_1 C42_1 H42B_1 109.5
C41_1 C42_1 H42C_1 109.5
H42A_1 C42_1 H42C_1 109.5
H42B_1 C42_1 H42C_1 109.5
C41_1 C43_1 H43A_1 109.5
C41_1 C43_1 H43B_1 109.5
H43A_1 C43_1 H43B_1 109.5
C41_1 C43_1 H43C_1 109.5
H43A_1 C43_1 H43C_1 109.5
H43B_1 C43_1 H43C_1 109.5
C46_1 C44_1 C45_1 109.7(13)
C46_1 C44_1 Si1_1 113.3(10)
C45_1 C44_1 Si1_1 113.0(10)
C46_1 C44_1 H44_1 106.8
C45_1 C44_1 H44_1 106.8
Si1_1 C44_1 H44_1 106.8
C44_1 C45_1 H45A_1 109.5
C44_1 C45_1 H45B_1 109.5
H45A_1 C45_1 H45B_1 109.5
C44_1 C45_1 H45C_1 109.5
H45A_1 C45_1 H45C_1 109.5
H45B_1 C45_1 H45C_1 109.5
C44_1 C46_1 H46A_1 109.5
C44_1 C46_1 H46B_1 109.5
H46A_1 C46_1 H46B_1 109.5
C44_1 C46_1 H46C_1 109.5
H46A_1 C46_1 H46C_1 109.5
H46B_1 C46_1 H46C_1 109.5
C49_1 C47_1 C48_1 118.0(15)
C49_1 C47_1 Si1_1 117.9(12)
C48_1 C47_1 Si1_1 113.8(11)
C49_1 C47_1 H47_1 100.8
C48_1 C47_1 H47_1 100.8
Si1_1 C47_1 H47_1 100.8
C47_1 C48_1 H48A_1 109.5
C47_1 C48_1 H48B_1 109.5
H48A_1 C48_1 H48B_1 109.5
C47_1 C48_1 H48C_1 109.5
H48A_1 C48_1 H48C_1 109.5
H48B_1 C48_1 H48C_1 109.5
C47_1 C49_1 H49A_1 109.5
C47_1 C49_1 H49B_1 109.5
H49A_1 C49_1 H49B_1 109.5
C47_1 C49_1 H49C_1 109.5
H49A_1 C49_1 H49C_1 109.5
H49B_1 C49_1 H49C_1 109.5
C52_1 C51_1 C53_1 122.0(16)
C52_1 C51_1 Si2_1 119.3(12)
C53_1 C51_1 Si2_1 116.9(13)
C52_1 C51_1 H51_1 94.5
C53_1 C51_1 H51_1 94.5
Si2_1 C51_1 H51_1 94.5
C51_1 C52_1 H52A_1 109.5
C51_1 C52_1 H52B_1 109.5
H52A_1 C52_1 H52B_1 109.5
C51_1 C52_1 H52C_1 109.5
H52A_1 C52_1 H52C_1 109.5
H52B_1 C52_1 H52C_1 109.5
C51_1 C53_1 H53A_1 109.5
C51_1 C53_1 H53B_1 109.5
H53A_1 C53_1 H53B_1 109.5
C51_1 C53_1 H53C_1 109.5
H53A_1 C53_1 H53C_1 109.5
H53B_1 C53_1 H53C_1 109.5
C56_1 C54_1 C55_1 113.7(15)
C56_1 C54_1 Si2_1 116.0(13)
C55_1 C54_1 Si2_1 113.5(12)
C56_1 C54_1 H54_1 103.9
C55_1 C54_1 H54_1 103.9
Si2_1 C54_1 H54_1 103.9
C54_1 C55_1 H55A_1 109.5
C54_1 C55_1 H55B_1 109.5
H55A_1 C55_1 H55B_1 109.5
C54_1 C55_1 H55C_1 109.5
H55A_1 C55_1 H55C_1 109.5
H55B_1 C55_1 H55C_1 109.5
C54_1 C56_1 H56A_1 109.5
C54_1 C56_1 H56B_1 109.5
H56A_1 C56_1 H56B_1 109.5
C54_1 C56_1 H56C_1 109.5
H56A_1 C56_1 H56C_1 109.5
H56B_1 C56_1 H56C_1 109.5
C58_1 C57_1 C59_1 120(2)
C58_1 C57_1 Si2_1 110.7(13)
C59_1 C57_1 Si2_1 110.7(14)
C58_1 C57_1 H57_1 104.8
C59_1 C57_1 H57_1 104.8
Si2_1 C57_1 H57_1 104.8
C57_1 C58_1 H58A_1 109.5
C57_1 C58_1 H58B_1 109.5
H58A_1 C58_1 H58B_1 109.5
C57_1 C58_1 H58C_1 109.5
H58A_1 C58_1 H58C_1 109.5
H58B_1 C58_1 H58C_1 109.5
C57_1 C59_1 H59A_1 109.5
C57_1 C59_1 H59B_1 109.5
H59A_1 C59_1 H59B_1 109.5
C57_1 C59_1 H59C_1 109.5
H59A_1 C59_1 H59C_1 109.5
H59B_1 C59_1 H59C_1 109.5
C41_2 Si1_2 C2_2 106.0(11)
C41_2 Si1_2 C47_2 120.6(11)
C2_2 Si1_2 C47_2 108.9(9)
C41_2 Si1_2 C44_2 107.9(11)
C2_2 Si1_2 C44_2 103.9(9)
C47_2 Si1_2 C44_2 108.3(11)
C54_2 Si2_2 C4_2 107.3(7)
C54_2 Si2_2 C51_2 113.3(10)
C4_2 Si2_2 C51_2 104.7(8)
C54_2 Si2_2 C57_2 111.0(8)
C4_2 Si2_2 C57_2 106.2(7)
C51_2 Si2_2 C57_2 113.6(8)
C2_2 C1_2 C11_2 176.6(18)
C1_2 C2_2 Si1_2 173.8(16)
C4_2 C3_2 C26_2 176.5(17)
C3_2 C4_2 Si2_2 169.0(16)
C36_2 C11_2 C12_2 118.2(10)
C36_2 C11_2 C1_2 121.8(12)
C12_2 C11_2 C1_2 120.0(12)
N13_2 C12_2 C25_2 118.9(10)
N13_2 C12_2 C11_2 119.8(11)
C25_2 C12_2 C11_2 121.2(10)
C12_2 N13_2 C14_2 122.4(11)
C12_2 N13_2 H13_2 118.8
C14_2 N13_2 H13_2 118.8
C15_2 C14_2 N13_2 123.9(11)
C15_2 C14_2 C23_2 118.4(10)
N13_2 C14_2 C23_2 117.6(10)
C14_2 C15_2 F15_2 115.4(12)
C14_2 C15_2 C16_2 123.9(12)
F15_2 C15_2 C16_2 120.6(11)
C21_2 C16_2 C17_2 120.0(10)
C21_2 C16_2 C15_2 117.5(10)
C17_2 C16_2 C15_2 122.5(11)
F17_2 C17_2 C18_2 121.4(13)
F17_2 C17_2 C16_2 121.7(12)
C18_2 C17_2 C16_2 116.9(13)
C19_2 C18_2 C17_2 123.0(12)
C19_2 C18_2 F18_2 121.1(11)
C17_2 C18_2 F18_2 115.9(12)
C18_2 C19_2 C20_2 124.1(12)
C18_2 C19_2 F19_2 119.8(11)
C20_2 C19_2 F19_2 116.1(12)
F20_2 C20_2 C19_2 122.1(12)
F20_2 C20_2 C21_2 121.6(12)
C19_2 C20_2 C21_2 116.3(13)
C16_2 C21_2 C22_2 117.4(10)
C16_2 C21_2 C20_2 119.7(10)
C22_2 C21_2 C20_2 122.8(11)
F22_2 C22_2 C23_2 115.9(11)
F22_2 C22_2 C21_2 120.1(11)
C23_2 C22_2 C21_2 124.0(12)
C22_2 C23_2 N24_2 122.7(11)
C22_2 C23_2 C14_2 118.7(10)
N24_2 C23_2 C14_2 118.5(10)
C25_2 N24_2 C23_2 121.3(11)
C25_2 N24_2 H24_2 119.3
C23_2 N24_2 H24_2 119.3
N24_2 C25_2 C12_2 120.8(10)
N24_2 C25_2 C26_2 117.1(11)
C12_2 C25_2 C26_2 122.0(10)
C25_2 C26_2 C27_2 118.5(11)
C25_2 C26_2 C3_2 117.9(12)
C27_2 C26_2 C3_2 123.2(12)
N28_2 C27_2 C26_2 117.9(11)
N28_2 C27_2 C36_2 122.7(10)
C26_2 C27_2 C36_2 119.4(10)
C27_2 N28_2 C29_2 114.7(11)
N28_2 C29_2 C34_2 122.4(11)
N28_2 C29_2 C30_2 117.7(12)
C34_2 C29_2 C30_2 119.9(11)
C31_2 C30_2 C29_2 118.5(14)
C31_2 C30_2 H30_2 120.8
C29_2 C30_2 H30_2 120.8
C30_2 C31_2 C32_2 122.0(13)
C30_2 C31_2 H31_2 119.0
C32_2 C31_2 H31_2 119.0
C33_2 C32_2 C31_2 121.4(14)
C33_2 C32_2 H32_2 119.3
C31_2 C32_2 H32_2 119.3
C32_2 C33_2 C34_2 119.3(14)
C32_2 C33_2 H33_2 120.3
C34_2 C33_2 H33_2 120.3
N35_2 C34_2 C29_2 123.9(11)
N35_2 C34_2 C33_2 117.2(12)
C29_2 C34_2 C33_2 118.8(11)
C34_2 N35_2 C36_2 115.4(11)
N35_2 C36_2 C11_2 118.5(11)
N35_2 C36_2 C27_2 120.8(10)
C11_2 C36_2 C27_2 120.7(10)
C42_2 C41_2 C43_2 136(2)
C42_2 C41_2 Si1_2 114.4(16)
C43_2 C41_2 Si1_2 108.0(14)
C42_2 C41_2 H41_2 93.8
C43_2 C41_2 H41_2 93.8
Si1_2 C41_2 H41_2 93.8
C41_2 C42_2 H42A_2 109.5
C41_2 C42_2 H42B_2 109.5
H42A_2 C42_2 H42B_2 109.5
C41_2 C42_2 H42C_2 109.4
H42A_2 C42_2 H42C_2 109.5
H42B_2 C42_2 H42C_2 109.5
C41_2 C43_2 H43A_2 109.5
C41_2 C43_2 H43B_2 109.5
H43A_2 C43_2 H43B_2 109.5
C41_2 C43_2 H43C_2 109.5
H43A_2 C43_2 H43C_2 109.5
H43B_2 C43_2 H43C_2 109.5
C45_2 C44_2 C46_2 114(2)
C45_2 C44_2 Si1_2 114.2(16)
C46_2 C44_2 Si1_2 112.7(15)
C45_2 C44_2 H44_2 104.8
C46_2 C44_2 H44_2 104.8
Si1_2 C44_2 H44_2 104.8
C44_2 C45_2 H45A_2 109.5
C44_2 C45_2 H45B_2 109.5
H45A_2 C45_2 H45B_2 109.5
C44_2 C45_2 H45C_2 109.5
H45A_2 C45_2 H45C_2 109.5
H45B_2 C45_2 H45C_2 109.5
C44_2 C46_2 H46A_2 109.5
C44_2 C46_2 H46B_2 109.5
H46A_2 C46_2 H46B_2 109.5
C44_2 C46_2 H46C_2 109.5
H46A_2 C46_2 H46C_2 109.5
H46B_2 C46_2 H46C_2 109.5
C49_2 C47_2 C48_2 115.1(19)
C49_2 C47_2 Si1_2 116.7(16)
C48_2 C47_2 Si1_2 115.3(16)
C49_2 C47_2 H47_2 102.2
C48_2 C47_2 H47_2 102.2
Si1_2 C47_2 H47_2 102.2
C47_2 C48_2 H48A_2 109.5
C47_2 C48_2 H48B_2 109.5
H48A_2 C48_2 H48B_2 109.5
C47_2 C48_2 H48C_2 109.5
H48A_2 C48_2 H48C_2 109.5
H48B_2 C48_2 H48C_2 109.5
C47_2 C49_2 H49A_2 109.5
C47_2 C49_2 H49B_2 109.5
H49A_2 C49_2 H49B_2 109.5
C47_2 C49_2 H49C_2 109.5
H49A_2 C49_2 H49C_2 109.5
H49B_2 C49_2 H49C_2 109.5
C52_2 C51_2 C53_2 116.0(16)
C52_2 C51_2 Si2_2 118.6(14)
C53_2 C51_2 Si2_2 115.2(13)
C52_2 C51_2 H51_2 100.8
C53_2 C51_2 H51_2 100.8
Si2_2 C51_2 H51_2 100.8
C51_2 C52_2 H52A_2 109.5
C51_2 C52_2 H52B_2 109.5
H52A_2 C52_2 H52B_2 109.5
C51_2 C52_2 H52C_2 109.5
H52A_2 C52_2 H52C_2 109.5
H52B_2 C52_2 H52C_2 109.5
C51_2 C53_2 H53A_2 109.5
C51_2 C53_2 H53B_2 109.5
H53A_2 C53_2 H53B_2 109.5
C51_2 C53_2 H53C_2 109.5
H53A_2 C53_2 H53C_2 109.5
H53B_2 C53_2 H53C_2 109.5
C55_2 C54_2 C56_2 118.8(15)
C55_2 C54_2 Si2_2 120.2(12)
C56_2 C54_2 Si2_2 116.5(12)
C55_2 C54_2 H54_2 97.0
C56_2 C54_2 H54_2 97.0
Si2_2 C54_2 H54_2 97.0
C54_2 C55_2 H55A_2 109.5
C54_2 C55_2 H55B_2 109.5
H55A_2 C55_2 H55B_2 109.5
C54_2 C55_2 H55C_2 109.5
H55A_2 C55_2 H55C_2 109.5
H55B_2 C55_2 H55C_2 109.5
C54_2 C56_2 H56A_2 109.5
C54_2 C56_2 H56B_2 109.5
H56A_2 C56_2 H56B_2 109.5
C54_2 C56_2 H56C_2 109.5
H56A_2 C56_2 H56C_2 109.5
H56B_2 C56_2 H56C_2 109.5
C59_2 C57_2 C58_2 110.5(14)
C59_2 C57_2 Si2_2 115.2(11)
C58_2 C57_2 Si2_2 113.3(11)
C59_2 C57_2 H57_2 105.6
C58_2 C57_2 H57_2 105.6
Si2_2 C57_2 H57_2 105.6
C57_2 C58_2 H58A_2 109.5
C57_2 C58_2 H58B_2 109.5
H58A_2 C58_2 H58B_2 109.5
C57_2 C58_2 H58C_2 109.5
H58A_2 C58_2 H58C_2 109.5
H58B_2 C58_2 H58C_2 109.5
C57_2 C59_2 H59A_2 109.5
C57_2 C59_2 H59B_2 109.5
H59A_2 C59_2 H59B_2 109.5
C57_2 C59_2 H59C_2 109.5
H59A_2 C59_2 H59C_2 109.5
H59B_2 C59_2 H59C_2 109.5

loop_
_geom_bond_atom_site_label_1
_geom_bond_atom_site_label_2
_geom_bond_distance
Si1_1 C2_1 1.824(12)
Si1_1 C47_1 1.840(12)
Si1_1 C44_1 1.850(11)
Si1_1 C41_1 1.872(12)
Si2_1 C4_1 1.819(12)
Si2_1 C51_1 1.845(13)
Si2_1 C57_1 1.853(13)
Si2_1 C54_1 1.856(13)
C1_1 C2_1 1.205(12)
C1_1 C11_1 1.438(13)
C3_1 C4_1 1.208(12)
C3_1 C26_1 1.440(13)
C11_1 C36_1 1.416(13)
C11_1 C12_1 1.423(13)
C12_1 N13_1 1.348(12)
C12_1 C25_1 1.390(15)
N13_1 C14_1 1.393(13)
N13_1 H13_1 0.8800
C14_1 C15_1 1.363(14)
C14_1 C23_1 1.405(15)
C15_1 F15_1 1.354(12)
C15_1 C16_1 1.432(14)
C16_1 C21_1 1.381(15)
C16_1 C17_1 1.417(14)
C17_1 F17_1 1.328(13)
C17_1 C18_1 1.366(15)
C18_1 C19_1 1.305(18)
C18_1 F18_1 1.374(13)
C19_1 C20_1 1.363(15)
C19_1 F19_1 1.370(13)
C20_1 F20_1 1.317(13)
C20_1 C21_1 1.431(14)
C21_1 C22_1 1.422(14)
C22_1 F22_1 1.344(12)
C22_1 C23_1 1.356(14)
C23_1 N24_1 1.383(12)
N24_1 C25_1 1.362(12)
N24_1 H24_1 0.8800
C25_1 C26_1 1.403(13)
C26_1 C27_1 1.408(13)
C27_1 N28_1 1.349(13)
C27_1 C36_1 1.421(15)
N28_1 C29_1 1.326(12)
C29_1 C34_1 1.396(16)
C29_1 C30_1 1.440(14)
C30_1 C31_1 1.336(14)
C30_1 H30_1 0.9500
C31_1 C32_1 1.380(16)
C31_1 H31_1 0.9500
C32_1 C33_1 1.340(14)
C32_1 H32_1 0.9500
C33_1 C34_1 1.435(14)
C33_1 H33_1 0.9500
C34_1 N35_1 1.348(13)
N35_1 C36_1 1.339(12)
C41_1 C43_1 1.480(13)
C41_1 C42_1 1.500(13)
C41_1 H41_1 1.0000
C42_1 H42A_1 0.9800
C42_1 H42B_1 0.9800
C42_1 H42C_1 0.9800
C43_1 H43A_1 0.9800
C43_1 H43B_1 0.9800
C43_1 H43C_1 0.9800
C44_1 C46_1 1.505(13)
C44_1 C45_1 1.505(13)
C44_1 H44_1 1.0000
C45_1 H45A_1 0.9800
C45_1 H45B_1 0.9800
C45_1 H45C_1 0.9800
C46_1 H46A_1 0.9800
C46_1 H46B_1 0.9800
C46_1 H46C_1 0.9800
C47_1 C49_1 1.461(13)
C47_1 C48_1 1.492(13)
C47_1 H47_1 1.0000
C48_1 H48A_1 0.9800
C48_1 H48B_1 0.9800
C48_1 H48C_1 0.9800
C49_1 H49A_1 0.9800
C49_1 H49B_1 0.9800
C49_1 H49C_1 0.9800
C51_1 C52_1 1.447(13)
C51_1 C53_1 1.490(13)
C51_1 H51_1 1.0000
C52_1 H52A_1 0.9800
C52_1 H52B_1 0.9800
C52_1 H52C_1 0.9800
C53_1 H53A_1 0.9800
C53_1 H53B_1 0.9800
C53_1 H53C_1 0.9800
C54_1 C56_1 1.480(13)
C54_1 C55_1 1.491(13)
C54_1 H54_1 1.0000
C55_1 H55A_1 0.9800
C55_1 H55B_1 0.9800
C55_1 H55C_1 0.9800
C56_1 H56A_1 0.9800
C56_1 H56B_1 0.9800
C56_1 H56C_1 0.9800
C57_1 C58_1 1.498(14)
C57_1 C59_1 1.498(14)
C57_1 H57_1 1.0000
C58_1 H58A_1 0.9800
C58_1 H58B_1 0.9800
C58_1 H58C_1 0.9800
C59_1 H59A_1 0.9800
C59_1 H59B_1 0.9800
C59_1 H59C_1 0.9800
Si1_2 C41_2 1.816(13)
Si1_2 C2_2 1.824(12)
Si1_2 C47_2 1.846(13)
Si1_2 C44_2 1.891(14)
Si2_2 C54_2 1.834(12)
Si2_2 C4_2 1.838(12)
Si2_2 C51_2 1.853(13)
Si2_2 C57_2 1.864(12)
C1_2 C2_2 1.192(13)
C1_2 C11_2 1.427(13)
C3_2 C4_2 1.194(13)
C3_2 C26_2 1.448(13)
C11_2 C36_2 1.411(13)
C11_2 C12_2 1.416(13)
C12_2 N13_2 1.349(12)
C12_2 C25_2 1.372(15)
N13_2 C14_2 1.400(13)
N13_2 H13_2 0.8800
C14_2 C15_2 1.362(14)
C14_2 C23_2 1.409(15)
C15_2 F15_2 1.367(12)
C15_2 C16_2 1.426(14)
C16_2 C21_2 1.397(15)
C16_2 C17_2 1.404(14)
C17_2 F17_2 1.329(13)
C17_2 C18_2 1.367(15)
C18_2 C19_2 1.302(18)
C18_2 F18_2 1.381(13)
C19_2 C20_2 1.353(15)
C19_2 F19_2 1.388(13)
C20_2 F20_2 1.312(13)
C20_2 C21_2 1.424(14)
C21_2 C22_2 1.421(14)
C22_2 F22_2 1.346(12)
C22_2 C23_2 1.361(14)
C23_2 N24_2 1.386(13)
N24_2 C25_2 1.356(13)
N24_2 H24_2 0.8800
C25_2 C26_2 1.409(14)
C26_2 C27_2 1.418(14)
C27_2 N28_2 1.356(13)
C27_2 C36_2 1.437(15)
N28_2 C29_2 1.370(13)
C29_2 C34_2 1.379(16)
C29_2 C30_2 1.440(15)
C30_2 C31_2 1.350(14)
C30_2 H30_2 0.9500
C31_2 C32_2 1.381(17)
C31_2 H31_2 0.9500
C32_2 C33_2 1.340(14)
C32_2 H32_2 0.9500
C33_2 C34_2 1.447(14)
C33_2 H33_2 0.9500
C34_2 N35_2 1.348(13)
N35_2 C36_2 1.362(13)
C41_2 C42_2 1.461(14)
C41_2 C43_2 1.501(14)
C41_2 H41_2 1.0000
C42_2 H42A_2 0.9800
C42_2 H42B_2 0.9800
C42_2 H42C_2 0.9800
C43_2 H43A_2 0.9800
C43_2 H43B_2 0.9800
C43_2 H43C_2 0.9800
C44_2 C45_2 1.486(14)
C44_2 C46_2 1.497(15)
C44_2 H44_2 1.0000
C45_2 H45A_2 0.9800
C45_2 H45B_2 0.9800
C45_2 H45C_2 0.9800
C46_2 H46A_2 0.9800
C46_2 H46B_2 0.9800
C46_2 H46C_2 0.9800
C47_2 C49_2 1.477(14)
C47_2 C48_2 1.488(14)
C47_2 H47_2 1.0000
C48_2 H48A_2 0.9800
C48_2 H48B_2 0.9800
C48_2 H48C_2 0.9800
C49_2 H49A_2 0.9800
C49_2 H49B_2 0.9800
C49_2 H49C_2 0.9800
C51_2 C52_2 1.472(13)
C51_2 C53_2 1.481(14)
C51_2 H51_2 1.0000
C52_2 H52A_2 0.9800
C52_2 H52B_2 0.9800
C52_2 H52C_2 0.9800
C53_2 H53A_2 0.9800
C53_2 H53B_2 0.9800
C53_2 H53C_2 0.9800
C54_2 C55_2 1.468(13)
C54_2 C56_2 1.470(13)
C54_2 H54_2 1.0000
C55_2 H55A_2 0.9800
C55_2 H55B_2 0.9800
C55_2 H55C_2 0.9800
C56_2 H56A_2 0.9800
C56_2 H56B_2 0.9800
C56_2 H56C_2 0.9800
C57_2 C59_2 1.500(13)
C57_2 C58_2 1.502(13)
C57_2 H57_2 1.0000
C58_2 H58A_2 0.9800
C58_2 H58B_2 0.9800
C58_2 H58C_2 0.9800
C59_2 H59A_2 0.9800
C59_2 H59B_2 0.9800
C59_2 H59C_2 0.9800

loop_
_geom_torsion_atom_site_label_1
_geom_torsion_atom_site_label_2
_geom_torsion_atom_site_label_3
_geom_torsion_atom_site_label_4
_geom_torsion
C11_1 C1_1 C2_1 Si1_1 87(25)
C47_1 Si1_1 C2_1 C1_1 -49(23)
C44_1 Si1_1 C2_1 C1_1 -171(23)
C41_1 Si1_1 C2_1 C1_1 72(23)
C26_1 C3_1 C4_1 Si2_1 -97(29)
C51_1 Si2_1 C4_1 C3_1 142(10)
C57_1 Si2_1 C4_1 C3_1 -98(10)
C54_1 Si2_1 C4_1 C3_1 21(10)
C2_1 C1_1 C11_1 C36_1 -145(11)
C2_1 C1_1 C11_1 C12_1 32(12)
C36_1 C11_1 C12_1 N13_1 -177.7(13)
C1_1 C11_1 C12_1 N13_1 5(2)
C36_1 C11_1 C12_1 C25_1 1(2)
C1_1 C11_1 C12_1 C25_1 -176.6(14)
C25_1 C12_1 N13_1 C14_1 3(2)
C11_1 C12_1 N13_1 C14_1 -178.6(13)
C12_1 N13_1 C14_1 C15_1 175.6(15)
C12_1 N13_1 C14_1 C23_1 -3(2)
N13_1 C14_1 C15_1 F15_1 1(2)
C23_1 C14_1 C15_1 F15_1 -179.8(13)
N13_1 C14_1 C15_1 C16_1 -179.3(14)
C23_1 C14_1 C15_1 C16_1 0(2)
F15_1 C15_1 C16_1 C21_1 179.6(13)
C14_1 C15_1 C16_1 C21_1 0(2)
F15_1 C15_1 C16_1 C17_1 -1(2)
C14_1 C15_1 C16_1 C17_1 -179.8(15)
C21_1 C16_1 C17_1 F17_1 -177.2(14)
C15_1 C16_1 C17_1 F17_1 3(3)
C21_1 C16_1 C17_1 C18_1 -1(2)
C15_1 C16_1 C17_1 C18_1 179.2(15)
F17_1 C17_1 C18_1 C19_1 178.5(17)
C16_1 C17_1 C18_1 C19_1 2(3)
F17_1 C17_1 C18_1 F18_1 -4(3)
C16_1 C17_1 C18_1 F18_1 -179.9(14)
C17_1 C18_1 C19_1 C20_1 -1(3)
F18_1 C18_1 C19_1 C20_1 -178.5(16)
C17_1 C18_1 C19_1 F19_1 179.2(15)
F18_1 C18_1 C19_1 F19_1 1(3)
C18_1 C19_1 C20_1 F20_1 -178.0(17)
F19_1 C19_1 C20_1 F20_1 2(3)
C18_1 C19_1 C20_1 C21_1 -2(3)
F19_1 C19_1 C20_1 C21_1 178.0(13)
C17_1 C16_1 C21_1 C22_1 -179.6(15)
C15_1 C16_1 C21_1 C22_1 0(2)
C17_1 C16_1 C21_1 C20_1 -2(2)
C15_1 C16_1 C21_1 C20_1 178.1(14)
F20_1 C20_1 C21_1 C16_1 179.0(14)
C19_1 C20_1 C21_1 C16_1 3(2)
F20_1 C20_1 C21_1 C22_1 -3(3)
C19_1 C20_1 C21_1 C22_1 -178.9(15)
C16_1 C21_1 C22_1 F22_1 178.6(13)
C20_1 C21_1 C22_1 F22_1 1(2)
C16_1 C21_1 C22_1 C23_1 -1(2)
C20_1 C21_1 C22_1 C23_1 -178.5(14)
F22_1 C22_1 C23_1 N24_1 0(2)
C21_1 C22_1 C23_1 N24_1 179.3(14)
F22_1 C22_1 C23_1 C14_1 -178.7(13)
C21_1 C22_1 C23_1 C14_1 1(2)
C15_1 C14_1 C23_1 C22_1 0(2)
N13_1 C14_1 C23_1 C22_1 178.9(14)
C15_1 C14_1 C23_1 N24_1 -178.8(14)
N13_1 C14_1 C23_1 N24_1 0(2)
C22_1 C23_1 N24_1 C25_1 -175.0(14)
C14_1 C23_1 N24_1 C25_1 4(2)
C23_1 N24_1 C25_1 C12_1 -4(2)
C23_1 N24_1 C25_1 C26_1 177.4(13)
N13_1 C12_1 C25_1 N24_1 1(2)
C11_1 C12_1 C25_1 N24_1 -177.7(13)
N13_1 C12_1 C25_1 C26_1 179.3(14)
C11_1 C12_1 C25_1 C26_1 1(2)
N24_1 C25_1 C26_1 C27_1 175.4(13)
C12_1 C25_1 C26_1 C27_1 -3(2)
N24_1 C25_1 C26_1 C3_1 -4(2)
C12_1 C25_1 C26_1 C3_1 178.2(13)
C4_1 C3_1 C26_1 C25_1 -11(30)
C4_1 C3_1 C26_1 C27_1 170(28)
C25_1 C26_1 C27_1 N28_1 -176.4(13)
C3_1 C26_1 C27_1 N28_1 3(2)
C25_1 C26_1 C27_1 C36_1 3(2)
C3_1 C26_1 C27_1 C36_1 -177.7(14)
C26_1 C27_1 N28_1 C29_1 179.8(13)
C36_1 C27_1 N28_1 C29_1 0(2)
C27_1 N28_1 C29_1 C34_1 1(2)
C27_1 N28_1 C29_1 C30_1 179.2(13)
N28_1 C29_1 C30_1 C31_1 -179.6(13)
C34_1 C29_1 C30_1 C31_1 -1(2)
C29_1 C30_1 C31_1 C32_1 0(2)
C30_1 C31_1 C32_1 C33_1 -1(2)
C31_1 C32_1 C33_1 C34_1 3(2)
N28_1 C29_1 C34_1 N35_1 -2(2)
C30_1 C29_1 C34_1 N35_1 179.7(14)
N28_1 C29_1 C34_1 C33_1 -178.5(13)
C30_1 C29_1 C34_1 C33_1 3(2)
C32_1 C33_1 C34_1 N35_1 179.2(15)
C32_1 C33_1 C34_1 C29_1 -4(2)
C29_1 C34_1 N35_1 C36_1 2(2)
C33_1 C34_1 N35_1 C36_1 178.7(12)
C34_1 N35_1 C36_1 C11_1 -179.0(13)
C34_1 N35_1 C36_1 C27_1 -1(2)
C12_1 C11_1 C36_1 N35_1 177.3(12)
C1_1 C11_1 C36_1 N35_1 -5(2)
C12_1 C11_1 C36_1 C27_1 0(2)
C1_1 C11_1 C36_1 C27_1 177.0(13)
N28_1 C27_1 C36_1 N35_1 0(2)
C26_1 C27_1 C36_1 N35_1 -179.5(14)
N28_1 C27_1 C36_1 C11_1 178.0(13)
C26_1 C27_1 C36_1 C11_1 -2(2)
C2_1 Si1_1 C41_1 C43_1 -51.8(15)
C47_1 Si1_1 C41_1 C43_1 65.7(16)
C44_1 Si1_1 C41_1 C43_1 -167.6(13)
C2_1 Si1_1 C41_1 C42_1 175.6(14)
C47_1 Si1_1 C41_1 C42_1 -66.9(15)
C44_1 Si1_1 C41_1 C42_1 59.8(15)
C2_1 Si1_1 C44_1 C46_1 59.6(14)
C47_1 Si1_1 C44_1 C46_1 -59.1(15)
C41_1 Si1_1 C44_1 C46_1 174.9(13)
C2_1 Si1_1 C44_1 C45_1 -65.9(13)
C47_1 Si1_1 C44_1 C45_1 175.4(12)
C41_1 Si1_1 C44_1 C45_1 49.4(14)
C2_1 Si1_1 C47_1 C49_1 -18(2)
C44_1 Si1_1 C47_1 C49_1 101.0(18)
C41_1 Si1_1 C47_1 C49_1 -134.6(17)
C2_1 Si1_1 C47_1 C48_1 -162.2(15)
C44_1 Si1_1 C47_1 C48_1 -43.6(18)
C41_1 Si1_1 C47_1 C48_1 80.8(17)
C4_1 Si2_1 C51_1 C52_1 -8(3)
C57_1 Si2_1 C51_1 C52_1 -123(3)
C54_1 Si2_1 C51_1 C52_1 109(3)
C4_1 Si2_1 C51_1 C53_1 -173(2)
C57_1 Si2_1 C51_1 C53_1 72(3)
C54_1 Si2_1 C51_1 C53_1 -56(3)
C4_1 Si2_1 C54_1 C56_1 -168.1(16)
C51_1 Si2_1 C54_1 C56_1 74.3(18)
C57_1 Si2_1 C54_1 C56_1 -53.2(19)
C4_1 Si2_1 C54_1 C55_1 57.5(18)
C51_1 Si2_1 C54_1 C55_1 -60.1(19)
C57_1 Si2_1 C54_1 C55_1 172.4(17)
C4_1 Si2_1 C57_1 C58_1 61(2)
C51_1 Si2_1 C57_1 C58_1 177.9(19)
C54_1 Si2_1 C57_1 C58_1 -54(2)
C4_1 Si2_1 C57_1 C59_1 -74(2)
C51_1 Si2_1 C57_1 C59_1 43(2)
C54_1 Si2_1 C57_1 C59_1 171.2(18)
C11_2 C1_2 C2_2 Si1_2 177(100)
C41_2 Si1_2 C2_2 C1_2 -7(16)
C47_2 Si1_2 C2_2 C1_2 124(16)
C44_2 Si1_2 C2_2 C1_2 -121(16)
C26_2 C3_2 C4_2 Si2_2 100(32)
C54_2 Si2_2 C4_2 C3_2 150(8)
C51_2 Si2_2 C4_2 C3_2 29(8)
C57_2 Si2_2 C4_2 C3_2 -91(8)
C2_2 C1_2 C11_2 C36_2 148(33)
C2_2 C1_2 C11_2 C12_2 -33(34)
C36_2 C11_2 C12_2 N13_2 -178.0(15)
C1_2 C11_2 C12_2 N13_2 3(2)
C36_2 C11_2 C12_2 C25_2 -1(2)
C1_2 C11_2 C12_2 C25_2 -179.9(15)
C25_2 C12_2 N13_2 C14_2 7(2)
C11_2 C12_2 N13_2 C14_2 -176.3(14)
C12_2 N13_2 C14_2 C15_2 178.3(15)
C12_2 N13_2 C14_2 C23_2 -5(2)
N13_2 C14_2 C15_2 F15_2 -1(2)
C23_2 C14_2 C15_2 F15_2 -178.0(13)
N13_2 C14_2 C15_2 C16_2 176.8(14)
C23_2 C14_2 C15_2 C16_2 0(3)
C14_2 C15_2 C16_2 C21_2 1(2)
F15_2 C15_2 C16_2 C21_2 178.8(14)
C14_2 C15_2 C16_2 C17_2 179.5(16)
F15_2 C15_2 C16_2 C17_2 -3(3)
C21_2 C16_2 C17_2 F17_2 -179.5(14)
C15_2 C16_2 C17_2 F17_2 2(3)
C21_2 C16_2 C17_2 C18_2 -2(2)
C15_2 C16_2 C17_2 C18_2 179.6(16)
F17_2 C17_2 C18_2 C19_2 178.3(16)
C16_2 C17_2 C18_2 C19_2 1(3)
F17_2 C17_2 C18_2 F18_2 -1(3)
C16_2 C17_2 C18_2 F18_2 -178.0(14)
C17_2 C18_2 C19_2 C20_2 0(3)
F18_2 C18_2 C19_2 C20_2 178.8(17)
C17_2 C18_2 C19_2 F19_2 179.5(16)
F18_2 C18_2 C19_2 F19_2 -2(3)
C18_2 C19_2 C20_2 F20_2 179.7(16)
F19_2 C19_2 C20_2 F20_2 0(3)
C18_2 C19_2 C20_2 C21_2 0(3)
F19_2 C19_2 C20_2 C21_2 -179.2(14)
C17_2 C16_2 C21_2 C22_2 178.7(16)
C15_2 C16_2 C21_2 C22_2 -3(2)
C17_2 C16_2 C21_2 C20_2 2(2)
C15_2 C16_2 C21_2 C20_2 -179.1(16)
F20_2 C20_2 C21_2 C16_2 179.1(14)
C19_2 C20_2 C21_2 C16_2 -2(3)
F20_2 C20_2 C21_2 C22_2 3(3)
C19_2 C20_2 C21_2 C22_2 -177.6(16)
C16_2 C21_2 C22_2 F22_2 -179.3(13)
C20_2 C21_2 C22_2 F22_2 -3(3)
C16_2 C21_2 C22_2 C23_2 4(3)
C20_2 C21_2 C22_2 C23_2 -179.7(16)
F22_2 C22_2 C23_2 N24_2 5(2)
C21_2 C22_2 C23_2 N24_2 -178.5(15)
F22_2 C22_2 C23_2 C14_2 -180.0(13)
C21_2 C22_2 C23_2 C14_2 -3(3)
C15_2 C14_2 C23_2 C22_2 1(2)
N13_2 C14_2 C23_2 C22_2 -176.0(14)
C15_2 C14_2 C23_2 N24_2 176.6(14)
N13_2 C14_2 C23_2 N24_2 -1(2)
C22_2 C23_2 N24_2 C25_2 178.9(14)
C14_2 C23_2 N24_2 C25_2 4(2)
C23_2 N24_2 C25_2 C12_2 -2(2)
C23_2 N24_2 C25_2 C26_2 175.3(14)
N13_2 C12_2 C25_2 N24_2 -3(2)
C11_2 C12_2 C25_2 N24_2 179.6(14)
N13_2 C12_2 C25_2 C26_2 179.7(14)
C11_2 C12_2 C25_2 C26_2 3(2)
N24_2 C25_2 C26_2 C27_2 -178.5(13)
C12_2 C25_2 C26_2 C27_2 -2(2)
N24_2 C25_2 C26_2 C3_2 8(2)
C12_2 C25_2 C26_2 C3_2 -174.9(15)
C4_2 C3_2 C26_2 C25_2 23(32)
C4_2 C3_2 C26_2 C27_2 -150(31)
C25_2 C26_2 C27_2 N28_2 -178.6(14)
C3_2 C26_2 C27_2 N28_2 -6(2)
C25_2 C26_2 C27_2 C36_2 -1(2)
C3_2 C26_2 C27_2 C36_2 171.7(15)
C26_2 C27_2 N28_2 C29_2 177.8(14)
C36_2 C27_2 N28_2 C29_2 1(2)
C27_2 N28_2 C29_2 C34_2 -1(2)
C27_2 N28_2 C29_2 C30_2 178.2(14)
N28_2 C29_2 C30_2 C31_2 179.1(15)
C34_2 C29_2 C30_2 C31_2 -2(3)
C29_2 C30_2 C31_2 C32_2 -1(3)
C30_2 C31_2 C32_2 C33_2 0(3)
C31_2 C32_2 C33_2 C34_2 2(3)
N28_2 C29_2 C34_2 N35_2 2(3)
C30_2 C29_2 C34_2 N35_2 -177.4(15)
N28_2 C29_2 C34_2 C33_2 -176.5(14)
C30_2 C29_2 C34_2 C33_2 4(2)
C32_2 C33_2 C34_2 N35_2 176.9(16)
C32_2 C33_2 C34_2 C29_2 -5(2)
C29_2 C34_2 N35_2 C36_2 -2(3)
C33_2 C34_2 N35_2 C36_2 176.5(14)
C34_2 N35_2 C36_2 C11_2 -179.5(15)
C34_2 N35_2 C36_2 C27_2 1(2)
C12_2 C11_2 C36_2 N35_2 179.0(14)
C1_2 C11_2 C36_2 N35_2 -2(2)
C12_2 C11_2 C36_2 C27_2 -2(2)
C1_2 C11_2 C36_2 C27_2 177.1(15)
N28_2 C27_2 C36_2 N35_2 -1(2)
C26_2 C27_2 C36_2 N35_2 -177.9(14)
N28_2 C27_2 C36_2 C11_2 -180.0(15)
C26_2 C27_2 C36_2 C11_2 3(2)
C2_2 Si1_2 C41_2 C42_2 94(4)
C47_2 Si1_2 C41_2 C42_2 -31(4)
C44_2 Si1_2 C41_2 C42_2 -156(3)
C2_2 Si1_2 C41_2 C43_2 -75(3)
C47_2 Si1_2 C41_2 C43_2 161(2)
C44_2 Si1_2 C41_2 C43_2 36(3)
C41_2 Si1_2 C44_2 C45_2 64(3)
C2_2 Si1_2 C44_2 C45_2 176(2)
C47_2 Si1_2 C44_2 C45_2 -68(3)
C41_2 Si1_2 C44_2 C46_2 -164(3)
C2_2 Si1_2 C44_2 C46_2 -51(3)
C47_2 Si1_2 C44_2 C46_2 64(3)
C41_2 Si1_2 C47_2 C49_2 74(3)
C2_2 Si1_2 C47_2 C49_2 -48(3)
C44_2 Si1_2 C47_2 C49_2 -161(3)
C41_2 Si1_2 C47_2 C48_2 -65(3)
C2_2 Si1_2 C47_2 C48_2 172(2)
C44_2 Si1_2 C47_2 C48_2 60(3)
C54_2 Si2_2 C51_2 C52_2 76(2)
C4_2 Si2_2 C51_2 C52_2 -167(2)
C57_2 Si2_2 C51_2 C52_2 -52(3)
C54_2 Si2_2 C51_2 C53_2 -68(2)
C4_2 Si2_2 C51_2 C53_2 49(2)
C57_2 Si2_2 C51_2 C53_2 164.2(19)
C4_2 Si2_2 C54_2 C55_2 -28(3)
C51_2 Si2_2 C54_2 C55_2 87(2)
C57_2 Si2_2 C54_2 C55_2 -144(2)
C4_2 Si2_2 C54_2 C56_2 175.5(17)
C51_2 Si2_2 C54_2 C56_2 -69(2)
C57_2 Si2_2 C54_2 C56_2 60(2)
C54_2 Si2_2 C57_2 C59_2 53.8(16)
C4_2 Si2_2 C57_2 C59_2 -62.5(15)
C51_2 Si2_2 C57_2 C59_2 -177.1(15)
C54_2 Si2_2 C57_2 C58_2 -177.5(14)
C4_2 Si2_2 C57_2 C58_2 66.2(15)
C51_2 Si2_2 C57_2 C58_2 -48.4(17)
